data_8104757
loop_
_publ_author_name
'Hosten, Eric C.'
'Betz, Richard'

_publ_section_title
;
 The crystal structure of 3,4-dichlorobenzoic acid chloride, C7H3Cl3O
;
_journal_issue 3
_journal_name_full 'Zeitschrift f\"ur Kristallographie - New Crystal Structures'
_journal_page_first 531
_journal_page_last 532
_journal_paper_doi 10.1515/ncrs-2020-0561
_journal_volume 236
_journal_year 2021
_chemical_formula_moiety 'C7 H3 Cl3 O'
_chemical_formula_sum 'C7 H3 Cl3 O'
_chemical_formula_weight 209.44
_chemical_name_common '3,4-dichlorobenzoic acid chloride'
_chemical_name_systematic '3,4-dichlorobenzoic acid chloride'
_space_group_crystal_system monoclinic
_space_group_IT_number 14
_space_group_name_Hall '-P 2ybc'
_space_group_name_H-M_alt 'P 1 21/c 1'
_atom_sites_solution_hydrogens geom
_atom_sites_solution_primary SHELXS
_atom_sites_solution_secondary difmap
_cell_angle_alpha 90
_cell_angle_beta 99.047(4)
_cell_angle_gamma 90
_cell_formula_units_Z 4
_cell_length_a 12.0518(15)
_cell_length_b 9.7403(11)
_cell_length_c 6.9562(9)
_cell_measurement_reflns_used 3160
_cell_measurement_temperature 200(2)
_cell_measurement_theta_max 28.23
_cell_measurement_theta_min 2.70
_cell_volume 806.42(17)
_computing_cell_refinement 'SAINT [1]'
_computing_data_collection 'APEX2 [1]'
_computing_data_reduction 'SAINT [1]'
_computing_molecular_graphics 'ORTEP3 [3], Mercury [4]'
_computing_publication_material 'SHELXL-97 [2], PLATON [5]'
_computing_structure_refinement 'SHELXL-97 [2]'
_computing_structure_solution 'SHELXS-97 [2]'
_diffrn_ambient_temperature 200(2)
_diffrn_measured_fraction_theta_full 0.798
_diffrn_measured_fraction_theta_max 0.826
_diffrn_measurement_device_type 'Bruker APEX-II CCD'
_diffrn_measurement_method '\f and \w scans'
_diffrn_radiation_monochromator graphite
_diffrn_radiation_type MoK\a
_diffrn_radiation_wavelength 0.71073
_diffrn_reflns_av_R_equivalents 0.0432
_diffrn_reflns_av_sigmaI/netI 0.0336
_diffrn_reflns_Laue_measured_fraction_full 0.798
_diffrn_reflns_Laue_measured_fraction_max 0.826
_diffrn_reflns_limit_h_max 15
_diffrn_reflns_limit_h_min -16
_diffrn_reflns_limit_k_max 12
_diffrn_reflns_limit_k_min 0
_diffrn_reflns_limit_l_max 9
_diffrn_reflns_limit_l_min 0
_diffrn_reflns_number 2002
_diffrn_reflns_point_group_measured_fraction_full 0.798
_diffrn_reflns_point_group_measured_fraction_max 0.826
_diffrn_reflns_theta_full 25.242
_diffrn_reflns_theta_max 28.334
_diffrn_reflns_theta_min 1.711
_exptl_absorpt_coefficient_mu 1.066
_exptl_absorpt_correction_T_max 0.745686
_exptl_absorpt_correction_T_min 0.549503
_exptl_absorpt_correction_type numerical
_exptl_absorpt_process_details
;                                                              
twinabs 2008/2[6]                                         
;
_exptl_crystal_colour colourless
_exptl_crystal_density_diffrn 1.725
_exptl_crystal_description rod
_exptl_crystal_F_000 416
_exptl_crystal_size_max 0.548
_exptl_crystal_size_mid 0.131
_exptl_crystal_size_min 0.102
_refine_diff_density_max 0.275
_refine_diff_density_min -0.396
_refine_diff_density_rms 0.058
_refine_ls_extinction_coef .
_refine_ls_extinction_method none
_refine_ls_goodness_of_fit_ref 1.097
_refine_ls_hydrogen_treatment constr
_refine_ls_matrix_type full
_refine_ls_number_parameters 101
_refine_ls_number_reflns 2002
_refine_ls_number_restraints 0
_refine_ls_restrained_S_all 1.097
_refine_ls_R_factor_all 0.0377
_refine_ls_R_factor_gt 0.0316
_refine_ls_shift/su_max 0.000
_refine_ls_shift/su_mean 0.000
_refine_ls_structure_factor_coef Fsqd
_refine_ls_weighting_details 'w=1/[\s^2^(Fo^2^)+(0.0220P)^2^+0.4406P] where P=(Fo^2^+2Fc^2^)/3'
_refine_ls_weighting_scheme calc
_refine_ls_wR_factor_gt 0.0761
_refine_ls_wR_factor_ref 0.0793
_reflns_Friedel_coverage 0.000
_reflns_Friedel_fraction_full .
_reflns_Friedel_fraction_max .
_reflns_number_gt 1808
_reflns_number_total 2002
_reflns_threshold_expression 'I > 2\s(I)'
_cod_data_source_file suppl_j_ncrs-2020-0561_suppl.cif
_cod_data_source_block 1
_cod_original_sg_symbol_H-M 'P 21/c'
_cod_database_code 8104757
_shelx_space_group_comment
;
The symmetry employed for this shelxl refinement is uniquely defined
by the following loop, which should always be used as a source of
symmetry information in preference to the above space-group names.
They are only intended as comments.
;
_shelx_estimated_absorpt_t_min 0.593
_shelx_estimated_absorpt_t_max 0.899

loop_
_space_group_symop_operation_xyz
'x, y, z'
'-x, y+1/2, -z+1/2'
'-x, -y, -z'
'x, -y-1/2, z-1/2'

loop_
_atom_site_label
_atom_site_type_symbol
_atom_site_fract_x
_atom_site_fract_y
_atom_site_fract_z
_atom_site_U_iso_or_equiv
_atom_site_adp_type
_atom_site_occupancy
_atom_site_site_symmetry_order
_atom_site_calc_flag
_atom_site_refinement_flags_posn
_atom_site_refinement_flags_adp
_atom_site_refinement_flags_occupancy
_atom_site_disorder_assembly
_atom_site_disorder_group
Cl1 Cl 0.35680(6) 0.66021(8) 0.52956(16) 0.0565(3) Uani 1 1 d . . . . .
Cl2 Cl 0.40849(6) 0.11079(7) 0.56444(12) 0.0451(2) Uani 1 1 d . . . . .
Cl3 Cl 0.16817(6) -0.01885(6) 0.44037(10) 0.03717(16) Uani 1 1 d . . . . .
O1 O 0.14380(17) 0.66732(19) 0.4227(4) 0.0464(5) Uani 1 1 d . . . . .
C1 C 0.21339(18) 0.4394(2) 0.4596(4) 0.0246(4) Uani 1 1 d . . . . .
C2 C 0.30568(19) 0.3547(2) 0.5118(4) 0.0271(5) Uani 1 1 d . . . . .
H2 H 0.377974 0.393212 0.552342 0.033 Uiso 1 1 calc R U . . .
C3 C 0.29183(19) 0.2137(2) 0.5044(4) 0.0269(5) Uani 1 1 d . . . . .
C4 C 0.1860(2) 0.1570(2) 0.4483(4) 0.0267(5) Uani 1 1 d . . . . .
C5 C 0.09342(18) 0.2414(3) 0.3976(4) 0.0285(5) Uani 1 1 d . . . . .
H5 H 0.021008 0.202565 0.359513 0.034 Uiso 1 1 calc R U . . .
C6 C 0.10688(19) 0.3822(2) 0.4026(4) 0.0276(5) Uani 1 1 d . . . . .
H6 H 0.043666 0.440337 0.367211 0.033 Uiso 1 1 calc R U . . .
C7 C 0.2206(2) 0.5910(2) 0.4619(4) 0.0308(5) Uani 1 1 d . . . . .

loop_
_atom_site_aniso_label
_atom_site_aniso_U_11
_atom_site_aniso_U_22
_atom_site_aniso_U_33
_atom_site_aniso_U_23
_atom_site_aniso_U_13
_atom_site_aniso_U_12
Cl1 0.0440(4) 0.0332(4) 0.0880(7) -0.0020(4) -0.0029(4) -0.0114(3)
Cl2 0.0372(3) 0.0384(4) 0.0593(5) 0.0019(3) 0.0065(3) 0.0159(3)
Cl3 0.0544(4) 0.0223(3) 0.0356(3) -0.0013(3) 0.0095(3) -0.0024(3)
O1 0.0452(11) 0.0252(9) 0.0659(14) 0.0004(10) 0.0001(10) 0.0062(8)
C1 0.0286(10) 0.0253(11) 0.0201(10) -0.0015(9) 0.0041(9) -0.0002(8)
C2 0.0269(10) 0.0292(12) 0.0255(13) -0.0021(9) 0.0049(9) -0.0001(8)
C3 0.0292(10) 0.0268(12) 0.0253(13) 0.0011(9) 0.0065(9) 0.0080(9)
C4 0.0351(11) 0.0230(10) 0.0229(10) -0.0006(9) 0.0069(10) 0.0007(9)
C5 0.0287(11) 0.0313(12) 0.0252(12) -0.0009(10) 0.0032(9) -0.0031(10)
C6 0.0284(10) 0.0274(11) 0.0270(13) 0.0013(9) 0.0038(9) 0.0050(9)
C7 0.0362(11) 0.0284(12) 0.0274(12) 0.0002(10) 0.0041(10) -0.0017(10)

loop_
_atom_type_symbol
_atom_type_description
_atom_type_scat_dispersion_real
_atom_type_scat_dispersion_imag
_atom_type_scat_source
C C 0.0033 0.0016 'International Tables Vol C Tables 4.2.6.8 and 6.1.1.4'
H H 0.0000 0.0000 'International Tables Vol C Tables 4.2.6.8 and 6.1.1.4'
O O 0.0106 0.0060 'International Tables Vol C Tables 4.2.6.8 and 6.1.1.4'
Cl Cl 0.1484 0.1585 'International Tables Vol C Tables 4.2.6.8 and 6.1.1.4'

loop_
_geom_angle_atom_site_label_1
_geom_angle_atom_site_label_2
_geom_angle_atom_site_label_3
_geom_angle
_geom_angle_site_symmetry_1
_geom_angle_site_symmetry_3
C2 C1 C6 120.0(2) . .
C2 C1 C7 123.2(2) . .
C6 C1 C7 116.8(2) . .
C3 C2 C1 119.6(2) . .
C3 C2 H2 120.2 . .
C1 C2 H2 120.2 . .
C2 C3 C4 120.3(2) . .
C2 C3 Cl2 118.63(18) . .
C4 C3 Cl2 121.02(18) . .
C5 C4 C3 120.2(2) . .
C5 C4 Cl3 119.26(19) . .
C3 C4 Cl3 120.53(18) . .
C6 C5 C4 119.7(2) . .
C6 C5 H5 120.1 . .
C4 C5 H5 120.1 . .
C5 C6 C1 120.1(2) . .
C5 C6 H6 119.9 . .
C1 C6 H6 119.9 . .
O1 C7 C1 125.5(2) . .
O1 C7 Cl1 118.71(19) . .
C1 C7 Cl1 115.76(17) . .

loop_
_geom_bond_atom_site_label_1
_geom_bond_atom_site_label_2
_geom_bond_distance
_geom_bond_site_symmetry_2
Cl1 C7 1.768(3) .
Cl2 C3 1.724(2) .
Cl3 C4 1.727(2) .
O1 C7 1.186(3) .
C1 C2 1.387(3) .
C1 C6 1.398(3) .
C1 C7 1.479(3) .
C2 C3 1.383(3) .
C2 H2 0.9500 .
C3 C4 1.388(3) .
C4 C5 1.387(3) .
C5 C6 1.380(4) .
C5 H5 0.9500 .
C6 H6 0.9500 .

loop_
_geom_hbond_atom_site_label_D
_geom_hbond_atom_site_label_H
_geom_hbond_atom_site_label_A
_geom_hbond_distance_DH
_geom_hbond_distance_HA
_geom_hbond_distance_DA
_geom_hbond_angle_DHA
_geom_hbond_site_symmetry_A
C5 H5 O1 0.95 2.59 3.414(3) 145.7 2_545

loop_
_geom_torsion_atom_site_label_1
_geom_torsion_atom_site_label_2
_geom_torsion_atom_site_label_3
_geom_torsion_atom_site_label_4
_geom_torsion
_geom_torsion_site_symmetry_1
_geom_torsion_site_symmetry_2
_geom_torsion_site_symmetry_3
_geom_torsion_site_symmetry_4
C6 C1 C2 C3 0.9(4) . . . .
C7 C1 C2 C3 -179.6(2) . . . .
C1 C2 C3 C4 -1.1(4) . . . .
C1 C2 C3 Cl2 178.5(2) . . . .
C2 C3 C4 C5 0.5(4) . . . .
Cl2 C3 C4 C5 -179.0(2) . . . .
C2 C3 C4 Cl3 -179.58(18) . . . .
Cl2 C3 C4 Cl3 0.9(3) . . . .
C3 C4 C5 C6 0.2(4) . . . .
Cl3 C4 C5 C6 -179.71(19) . . . .
C4 C5 C6 C1 -0.3(4) . . . .
C2 C1 C6 C5 -0.2(4) . . . .
C7 C1 C6 C5 -179.7(2) . . . .
C2 C1 C7 O1 -178.3(3) . . . .
C6 C1 C7 O1 1.3(4) . . . .
C2 C1 C7 Cl1 1.8(3) . . . .
C6 C1 C7 Cl1 -178.69(19) . . . .
